data_7053417
loop_
_publ_author_name
'Murugavel, Ramaswamy'
'Singh, Mayank Pratap'

_publ_section_title
;
 One, two, and three methylene phosphonic acid groups (--CH2PO3H2) on a
 mesitylene ring: synthesis, characterization and aspects of
 supramolecular aggregation
;
_journal_issue 9
_journal_name_full 'New Journal of Chemistry'
_journal_page_first 1846
_journal_paper_doi 10.1039/b9nj00691e
_journal_volume 34
_journal_year 2010
_chemical_formula_moiety 'C12 H23 O10 P3'
_chemical_formula_sum 'C12 H23 O10 P3'
_chemical_formula_weight 420.21
_chemical_name_systematic
;
?
;
_space_group_IT_number 14
_symmetry_cell_setting monoclinic
_symmetry_space_group_name_Hall '-P 2ybc'
_symmetry_space_group_name_H-M 'P 1 21/c 1'
_atom_sites_solution_hydrogens geom
_atom_sites_solution_primary direct
_atom_sites_solution_secondary difmap
_audit_creation_method SHELXL-97
_cell_angle_alpha 90.00
_cell_angle_beta 107.936(9)
_cell_angle_gamma 90.00
_cell_formula_units_Z 4
_cell_length_a 9.7623(7)
_cell_length_b 17.876(2)
_cell_length_c 10.4978(8)
_cell_measurement_reflns_used 2451
_cell_measurement_temperature 150(2)
_cell_measurement_theta_max 32.252
_cell_measurement_theta_min 3.0527
_cell_volume 1742.9(3)
_computing_cell_refinement
;
?
;
_computing_data_collection
;
?
;
_computing_data_reduction
;
?
;
_computing_molecular_graphics 'Ortep-3 for Windows (Farrugia, 1997)'
_computing_publication_material 'WinGX publication routines (Farrugia, 1999)'
_computing_structure_refinement 'SHELXL-97 (Sheldrick, 1997)'
_computing_structure_solution 'SHELXS-86 (Sheldrick, 1986)'
_diffrn_ambient_temperature 150(2)
_diffrn_detector_area_resol_mean 15.9948
_diffrn_measured_fraction_theta_full 0.960
_diffrn_measured_fraction_theta_max 0.960
_diffrn_measurement_device_type 'OXFORD DIFFRACTIOM X CALIBUR-S'
_diffrn_measurement_method 'omega(w)-q scan'
_diffrn_radiation_monochromator graphite
_diffrn_radiation_source 'Enhance (Mo) X-ray Source'
_diffrn_radiation_type MoK\a
_diffrn_radiation_wavelength 0.71073
_diffrn_reflns_av_R_equivalents 0.0207
_diffrn_reflns_av_sigmaI/netI 0.0332
_diffrn_reflns_limit_h_max 11
_diffrn_reflns_limit_h_min -11
_diffrn_reflns_limit_k_max 11
_diffrn_reflns_limit_k_min -20
_diffrn_reflns_limit_l_max 12
_diffrn_reflns_limit_l_min -6
_diffrn_reflns_number 5382
_diffrn_reflns_theta_full 24.99
_diffrn_reflns_theta_max 24.99
_diffrn_reflns_theta_min 3.06
_exptl_absorpt_coefficient_mu 0.392
_exptl_absorpt_correction_type none
_exptl_crystal_colour 'light yellow'
_exptl_crystal_density_diffrn 1.601
_exptl_crystal_density_method 'not measured'
_exptl_crystal_description block
_exptl_crystal_F_000 880
_exptl_crystal_size_max 0.40
_exptl_crystal_size_mid 0.37
_exptl_crystal_size_min 0.31
_refine_diff_density_max 0.411
_refine_diff_density_min -0.462
_refine_diff_density_rms 0.066
_refine_ls_extinction_method none
_refine_ls_goodness_of_fit_ref 1.136
_refine_ls_hydrogen_treatment mixed
_refine_ls_matrix_type full
_refine_ls_number_parameters 261
_refine_ls_number_reflns 2956
_refine_ls_number_restraints 0
_refine_ls_restrained_S_all 1.136
_refine_ls_R_factor_all 0.0465
_refine_ls_R_factor_gt 0.0368
_refine_ls_shift/su_max 0.000
_refine_ls_shift/su_mean 0.000
_refine_ls_structure_factor_coef Fsqd
_refine_ls_weighting_details 'calc w=1/[\s^2^(Fo^2^)+(0.0652P)^2^+0.0000P] where P=(Fo^2^+2Fc^2^)/3'
_refine_ls_weighting_scheme calc
_refine_ls_wR_factor_gt 0.1009
_refine_ls_wR_factor_ref 0.1055
_reflns_number_gt 2365
_reflns_number_total 2956
_reflns_threshold_expression >2sigma(I)
_cod_data_source_file b9nj00691e.txt
_cod_data_source_block newrm089relab
_cod_original_cell_volume 1743.0(3)
_cod_database_code 7053417

loop_
_symmetry_equiv_pos_as_xyz
'x, y, z'
'-x, y+1/2, -z+1/2'
'-x, -y, -z'
'x, -y-1/2, z-1/2'

loop_
_atom_site_label
_atom_site_type_symbol
_atom_site_fract_x
_atom_site_fract_y
_atom_site_fract_z
_atom_site_U_iso_or_equiv
_atom_site_adp_type
_atom_site_occupancy
_atom_site_symmetry_multiplicity
_atom_site_calc_flag
_atom_site_refinement_flags
C1 C 0.8784(3) -0.11044(12) 0.6704(2) 0.0166(5) Uani 1 1 d .
H1A H 0.7782 -0.1251 0.6618 0.020 Uiso 1 1 calc R
H1B H 0.9433 -0.1502 0.7208 0.020 Uiso 1 1 calc R
C2 C 0.6499(2) -0.00722(13) 0.6580(2) 0.0170(5) Uani 1 1 d .
H2A H 0.6266 -0.0541 0.6953 0.025 Uiso 1 1 calc R
H2B H 0.6394 -0.0142 0.5629 0.025 Uiso 1 1 calc R
H2C H 0.5843 0.0322 0.6679 0.025 Uiso 1 1 calc R
C3 C 0.7191(3) 0.14517(13) 0.7711(2) 0.0168(5) Uani 1 1 d .
H3A H 0.7511 0.1810 0.8464 0.020 Uiso 1 1 calc R
H3B H 0.6309 0.1204 0.7778 0.020 Uiso 1 1 calc R
C4 C 1.0148(3) 0.18198(13) 0.9195(2) 0.0213(6) Uani 1 1 d .
H4A H 0.9598 0.2190 0.8551 0.032 Uiso 1 1 calc R
H4B H 1.1180 0.1914 0.9382 0.032 Uiso 1 1 calc R
H4C H 0.9898 0.1858 1.0028 0.032 Uiso 1 1 calc R
C5 C 1.2392(2) 0.06700(14) 0.9728(2) 0.0179(5) Uani 1 1 d .
H5A H 1.2835 0.0204 1.0182 0.021 Uiso 1 1 calc R
H5B H 1.2333 0.1028 1.0430 0.021 Uiso 1 1 calc R
C6 C 1.1697(3) -0.08135(14) 0.8508(2) 0.0195(5) Uani 1 1 d .
H6A H 1.1269 -0.1282 0.8084 0.029 Uiso 1 1 calc R
H6B H 1.2119 -0.0891 0.9474 0.029 Uiso 1 1 calc R
H6C H 1.2450 -0.0654 0.8129 0.029 Uiso 1 1 calc R
C7 C 0.9137(2) -0.03744(12) 0.7462(2) 0.0131(5) Uani 1 1 d .
C8 C 0.8027(2) 0.01486(12) 0.7318(2) 0.0125(5) Uani 1 1 d .
C9 C 0.8362(3) 0.08581(13) 0.7877(2) 0.0151(5) Uani 1 1 d .
C10 C 0.9792(3) 0.10418(12) 0.8615(2) 0.0152(5) Uani 1 1 d .
C11 C 1.0864(2) 0.04935(13) 0.8834(2) 0.0138(5) Uani 1 1 d .
C12 C 1.0554(2) -0.02204(13) 0.8258(2) 0.0143(5) Uani 1 1 d .
O1 O 1.0640(2) -0.10113(11) 0.52080(18) 0.0201(4) Uani 1 1 d .
O2 O 0.8418(2) -0.17499(9) 0.43320(16) 0.0230(4) Uani 1 1 d .
O3 O 0.82638(18) -0.03255(9) 0.43476(14) 0.0181(4) Uani 1 1 d .
O4 O 0.81843(19) 0.21841(10) 0.58804(17) 0.0241(4) Uani 1 1 d .
O5 O 0.5915(2) 0.14193(10) 0.50709(17) 0.0266(5) Uani 1 1 d .
O6 O 0.59553(18) 0.26685(9) 0.62601(16) 0.0219(4) Uani 1 1 d .
O7 O 1.50477(18) 0.11533(11) 0.98763(17) 0.0219(4) Uani 1 1 d .
O8 O 1.38249(18) 0.04526(10) 0.79049(17) 0.0208(4) Uani 1 1 d .
O9 O 1.29278(17) 0.17615(9) 0.81273(15) 0.0189(4) Uani 1 1 d .
O10 O 0.4393(2) 0.19708(10) 0.29010(17) 0.0217(4) Uani 1 1 d .
P1 P 0.89894(7) -0.10149(3) 0.50610(6) 0.01526(18) Uani 1 1 d .
P2 P 0.67428(7) 0.19671(4) 0.61668(6) 0.01742(19) Uani 1 1 d .
P3 P 1.35396(7) 0.10555(3) 0.88574(6) 0.01551(19) Uani 1 1 d .
H1 H 0.808(4) -0.167(2) 0.349(4) 0.064(11) Uiso 1 1 d .
H2 H 1.092(5) -0.068(3) 0.526(5) 0.092(19) Uiso 1 1 d .
H4 H 0.861(3) 0.1762(18) 0.567(3) 0.042(9) Uiso 1 1 d .
H5 H 0.548(4) 0.163(2) 0.440(4) 0.067(13) Uiso 1 1 d .
H7 H 1.517(3) 0.1567(19) 1.027(3) 0.041(9) Uiso 1 1 d .
H8 H 1.315(4) 0.0380(18) 0.716(3) 0.053(10) Uiso 1 1 d .
H10A H 0.497(5) 0.208(2) 0.234(4) 0.080(13) Uiso 1 1 d .
H10B H 0.386(3) 0.2349(18) 0.299(3) 0.036(9) Uiso 1 1 d .

loop_
_atom_site_aniso_label
_atom_site_aniso_U_11
_atom_site_aniso_U_22
_atom_site_aniso_U_33
_atom_site_aniso_U_23
_atom_site_aniso_U_13
_atom_site_aniso_U_12
C1 0.0175(12) 0.0140(13) 0.0186(11) 0.0021(9) 0.0062(10) 0.0016(10)
C2 0.0125(12) 0.0163(13) 0.0209(11) -0.0029(10) 0.0034(10) -0.0032(10)
C3 0.0152(11) 0.0159(13) 0.0203(11) -0.0001(10) 0.0071(10) 0.0006(10)
C4 0.0164(12) 0.0183(13) 0.0292(13) -0.0065(10) 0.0071(10) -0.0012(10)
C5 0.0148(12) 0.0223(13) 0.0162(11) -0.0012(10) 0.0044(9) -0.0035(11)
C6 0.0158(12) 0.0217(13) 0.0195(12) 0.0010(10) 0.0030(10) 0.0041(11)
C7 0.0150(12) 0.0123(12) 0.0142(10) 0.0006(9) 0.0079(9) -0.0025(10)
C8 0.0126(12) 0.0132(12) 0.0115(10) 0.0007(9) 0.0036(9) -0.0008(10)
C9 0.0145(12) 0.0175(13) 0.0153(11) 0.0031(9) 0.0076(10) 0.0026(10)
C10 0.0157(12) 0.0172(13) 0.0152(11) -0.0017(9) 0.0085(10) -0.0013(10)
C11 0.0118(11) 0.0182(13) 0.0125(10) 0.0000(9) 0.0055(9) -0.0023(10)
C12 0.0138(12) 0.0177(13) 0.0131(10) 0.0022(9) 0.0067(9) 0.0002(10)
O1 0.0221(10) 0.0168(11) 0.0229(9) -0.0002(7) 0.0092(8) 0.0031(8)
O2 0.0327(11) 0.0152(9) 0.0173(9) -0.0009(7) 0.0022(8) -0.0018(8)
O3 0.0216(9) 0.0154(9) 0.0167(8) -0.0010(7) 0.0051(7) -0.0017(7)
O4 0.0254(10) 0.0201(10) 0.0337(10) 0.0035(8) 0.0191(8) 0.0035(8)
O5 0.0347(11) 0.0188(11) 0.0219(9) 0.0004(8) 0.0024(8) 0.0004(9)
O6 0.0230(9) 0.0195(9) 0.0247(8) 0.0033(7) 0.0097(7) 0.0064(8)
O7 0.0143(9) 0.0222(11) 0.0256(9) -0.0046(8) 0.0009(8) -0.0024(8)
O8 0.0156(9) 0.0252(10) 0.0211(9) -0.0028(7) 0.0051(7) 0.0025(8)
O9 0.0168(9) 0.0195(9) 0.0192(8) 0.0000(7) 0.0037(7) -0.0026(8)
O10 0.0242(10) 0.0176(10) 0.0245(9) 0.0004(7) 0.0094(8) 0.0036(8)
P1 0.0179(3) 0.0124(3) 0.0150(3) -0.0005(2) 0.0044(3) 0.0004(3)
P2 0.0177(3) 0.0161(4) 0.0194(3) 0.0015(2) 0.0072(3) 0.0023(3)
P3 0.0115(3) 0.0187(4) 0.0157(3) -0.0013(2) 0.0033(3) -0.0008(3)

loop_
_atom_type_symbol
_atom_type_description
_atom_type_scat_dispersion_real
_atom_type_scat_dispersion_imag
_atom_type_scat_source
C C 0.0033 0.0016 'International Tables Vol C Tables 4.2.6.8 and 6.1.1.4'
H H 0.0000 0.0000 'International Tables Vol C Tables 4.2.6.8 and 6.1.1.4'
O O 0.0106 0.0060 'International Tables Vol C Tables 4.2.6.8 and 6.1.1.4'
P P 0.1023 0.0942 'International Tables Vol C Tables 4.2.6.8 and 6.1.1.4'

loop_
_geom_angle_atom_site_label_1
_geom_angle_atom_site_label_2
_geom_angle_atom_site_label_3
_geom_angle
C7 C1 P1 110.64(16)
C7 C1 H1A 109.5
P1 C1 H1A 109.5
C7 C1 H1B 109.5
P1 C1 H1B 109.5
H1A C1 H1B 108.1
C8 C2 H2A 109.5
C8 C2 H2B 109.5
H2A C2 H2B 109.5
C8 C2 H2C 109.5
H2A C2 H2C 109.5
H2B C2 H2C 109.5
C9 C3 P2 115.10(16)
C9 C3 H3A 108.5
P2 C3 H3A 108.5
C9 C3 H3B 108.5
P2 C3 H3B 108.5
H3A C3 H3B 107.5
C10 C4 H4A 109.5
C10 C4 H4B 109.5
H4A C4 H4B 109.5
C10 C4 H4C 109.5
H4A C4 H4C 109.5
H4B C4 H4C 109.5
C11 C5 P3 114.30(15)
C11 C5 H5A 108.7
P3 C5 H5A 108.7
C11 C5 H5B 108.7
P3 C5 H5B 108.7
H5A C5 H5B 107.6
C12 C6 H6A 109.5
C12 C6 H6B 109.5
H6A C6 H6B 109.5
C12 C6 H6C 109.5
H6A C6 H6C 109.5
H6B C6 H6C 109.5
C8 C7 C12 121.3(2)
C8 C7 C1 118.4(2)
C12 C7 C1 120.3(2)
C9 C8 C7 119.2(2)
C9 C8 C2 121.4(2)
C7 C8 C2 119.4(2)
C8 C9 C10 120.5(2)
C8 C9 C3 120.9(2)
C10 C9 C3 118.6(2)
C11 C10 C9 119.4(2)
C11 C10 C4 120.6(2)
C9 C10 C4 120.0(2)
C10 C11 C12 121.0(2)
C10 C11 C5 119.6(2)
C12 C11 C5 119.4(2)
C11 C12 C7 118.4(2)
C11 C12 C6 121.0(2)
C7 C12 C6 120.5(2)
P1 O1 H2 114(5)
P1 O2 H1 110(2)
P2 O4 H4 110(2)
P2 O5 H5 113(3)
P3 O7 H7 114(2)
P3 O8 H8 117(2)
H10A O10 H10B 113(3)
O3 P1 O2 114.23(9)
O3 P1 O1 110.96(10)
O2 P1 O1 104.86(11)
O3 P1 C1 112.06(10)
O2 P1 C1 105.68(10)
O1 P1 C1 108.60(11)
O6 P2 O5 115.00(10)
O6 P2 O4 108.34(10)
O5 P2 O4 107.97(10)
O6 P2 C3 111.05(10)
O5 P2 C3 105.93(11)
O4 P2 C3 108.34(10)
O9 P3 O7 113.83(10)
O9 P3 O8 112.13(9)
O7 P3 O8 101.73(10)
O9 P3 C5 111.82(11)
O7 P3 C5 107.70(10)
O8 P3 C5 109.07(11)

loop_
_geom_bond_atom_site_label_1
_geom_bond_atom_site_label_2
_geom_bond_distance
C1 C7 1.512(3)
C1 P1 1.803(2)
C1 H1A 0.9900
C1 H1B 0.9900
C2 C8 1.507(3)
C2 H2A 0.9800
C2 H2B 0.9800
C2 H2C 0.9800
C3 C9 1.530(3)
C3 P2 1.798(2)
C3 H3A 0.9900
C3 H3B 0.9900
C4 C10 1.515(3)
C4 H4A 0.9800
C4 H4B 0.9800
C4 H4C 0.9800
C5 C11 1.531(3)
C5 P3 1.788(2)
C5 H5A 0.9900
C5 H5B 0.9900
C6 C12 1.503(3)
C6 H6A 0.9800
C6 H6B 0.9800
C6 H6C 0.9800
C7 C8 1.403(3)
C7 C12 1.405(3)
C8 C9 1.394(3)
C9 C10 1.411(3)
C10 C11 1.400(3)
C11 C12 1.405(3)
O1 P1 1.571(2)
O1 H2 0.65(5)
O2 P1 1.5364(17)
O2 H1 0.86(4)
O3 P1 1.5015(17)
O4 P2 1.5753(19)
O4 H4 0.92(3)
O5 P2 1.5370(18)
O5 H5 0.79(4)
O6 P2 1.4897(17)
O7 P3 1.5403(17)
O7 H7 0.84(3)
O8 P3 1.5526(17)
O8 H8 0.87(3)
O9 P3 1.5016(16)
O10 H10A 0.95(5)
O10 H10B 0.88(3)

loop_
_geom_torsion_atom_site_label_1
_geom_torsion_atom_site_label_2
_geom_torsion_atom_site_label_3
_geom_torsion_atom_site_label_4
_geom_torsion
P1 C1 C7 C8 88.6(2)
P1 C1 C7 C12 -89.6(2)
C12 C7 C8 C9 5.8(3)
C1 C7 C8 C9 -172.40(19)
C12 C7 C8 C2 -173.32(19)
C1 C7 C8 C2 8.5(3)
C7 C8 C9 C10 -1.9(3)
C2 C8 C9 C10 177.2(2)
C7 C8 C9 C3 178.32(19)
C2 C8 C9 C3 -2.6(3)
P2 C3 C9 C8 -83.2(2)
P2 C3 C9 C10 97.0(2)
C8 C9 C10 C11 -3.0(3)
C3 C9 C10 C11 176.8(2)
C8 C9 C10 C4 178.8(2)
C3 C9 C10 C4 -1.5(3)
C9 C10 C11 C12 4.2(3)
C4 C10 C11 C12 -177.6(2)
C9 C10 C11 C5 -175.0(2)
C4 C10 C11 C5 3.2(3)
P3 C5 C11 C10 -89.8(2)
P3 C5 C11 C12 91.0(2)
C10 C11 C12 C7 -0.5(3)
C5 C11 C12 C7 178.76(19)
C10 C11 C12 C6 -179.1(2)
C5 C11 C12 C6 0.1(3)
C8 C7 C12 C11 -4.6(3)
C1 C7 C12 C11 173.56(19)
C8 C7 C12 C6 174.1(2)
C1 C7 C12 C6 -7.8(3)
C7 C1 P1 O3 -47.83(19)
C7 C1 P1 O2 -172.83(16)
C7 C1 P1 O1 75.10(18)
C9 C3 P2 O6 -162.64(16)
C9 C3 P2 O5 71.86(19)
C9 C3 P2 O4 -43.8(2)
C11 C5 P3 O9 57.7(2)
C11 C5 P3 O7 -176.51(17)
C11 C5 P3 O8 -66.9(2)
